data_7015470
loop_
_publ_author_name
'Li, Bo'
'Zhang, Jingping'
'Yong, Xue'
'Li, Wenliang'
'Zheng, Yiying'

_publ_section_title
;
 The low spin Co(II) fragment with homoleptic 1,10-phenanthroline
 ligands: synthesis, structures, DFT investigations, and magnetic
 properties.
;
_journal_issue 17
_journal_name_full 'Dalton transactions (Cambridge, England : 2003)'
_journal_page_first 4459
_journal_page_last 4464
_journal_paper_doi 10.1039/c0dt01640c
_journal_volume 40
_journal_year 2011
_chemical_formula_sum 'C58 H42 Co3 N16 O3'
_chemical_formula_weight 1187.87
_chemical_name_systematic
;
?
;
_space_group_IT_number 2
_symmetry_cell_setting triclinic
_symmetry_space_group_name_Hall '-P 1'
_symmetry_space_group_name_H-M 'P -1'
_atom_sites_solution_hydrogens geom
_atom_sites_solution_primary direct
_atom_sites_solution_secondary difmap
_audit_creation_method SHELXL-97
_cell_angle_alpha 71.040(1)
_cell_angle_beta 81.626(1)
_cell_angle_gamma 65.462(1)
_cell_formula_units_Z 2
_cell_length_a 12.9005(11)
_cell_length_b 14.3387(12)
_cell_length_c 16.4886(13)
_cell_measurement_temperature 298(2)
_cell_volume 2623.8(4)
_computing_structure_refinement 'SHELXL-97 (Sheldrick, 1997)'
_computing_structure_solution 'SHELXS-97 (Sheldrick, 1990)'
_diffrn_ambient_temperature 298(2)
_diffrn_measured_fraction_theta_full 0.984
_diffrn_measured_fraction_theta_max 0.984
_diffrn_radiation_monochromator graphite
_diffrn_radiation_source 'fine-focus sealed tube'
_diffrn_radiation_type MoK\a
_diffrn_radiation_wavelength 0.71073
_diffrn_reflns_av_R_equivalents 0.0502
_diffrn_reflns_av_sigmaI/netI 0.0615
_diffrn_reflns_limit_h_max 15
_diffrn_reflns_limit_h_min -14
_diffrn_reflns_limit_k_max 16
_diffrn_reflns_limit_k_min -17
_diffrn_reflns_limit_l_max 19
_diffrn_reflns_limit_l_min -19
_diffrn_reflns_number 13722
_diffrn_reflns_theta_full 25.03
_diffrn_reflns_theta_max 25.03
_diffrn_reflns_theta_min 1.63
_exptl_absorpt_coefficient_mu 1.001
_exptl_absorpt_correction_T_max 0.8249
_exptl_absorpt_correction_T_min 0.6902
_exptl_absorpt_correction_type multi-scan
_exptl_crystal_colour orange
_exptl_crystal_density_diffrn 1.504
_exptl_crystal_density_method 'not measured'
_exptl_crystal_description block
_exptl_crystal_F_000 1214
_exptl_crystal_size_max 0.40
_exptl_crystal_size_mid 0.40
_exptl_crystal_size_min 0.20
_refine_diff_density_max 1.134
_refine_diff_density_min -0.755
_refine_diff_density_rms 0.076
_refine_ls_extinction_method none
_refine_ls_goodness_of_fit_ref 1.000
_refine_ls_hydrogen_treatment mixed
_refine_ls_matrix_type full
_refine_ls_number_parameters 731
_refine_ls_number_reflns 9130
_refine_ls_number_restraints 1
_refine_ls_restrained_S_all 1.002
_refine_ls_R_factor_all 0.0566
_refine_ls_R_factor_gt 0.0438
_refine_ls_shift/su_max 0.001
_refine_ls_shift/su_mean 0.000
_refine_ls_structure_factor_coef Fsqd
_refine_ls_weighting_details 'calc w=1/[\s^2^(Fo^2^)+(0.0661P)^2^+0.0000P] where P=(Fo^2^+2Fc^2^)/3'
_refine_ls_weighting_scheme calc
_refine_ls_wR_factor_gt 0.1139
_refine_ls_wR_factor_ref 0.1212
_reflns_number_gt 7104
_reflns_number_total 9130
_reflns_threshold_expression >2sigma(I)
_cod_data_source_file c0dt01640c.txt
_cod_data_source_block CCDC-661243
_cod_depositor_comments
;
The following automatic conversions were performed:
'_symmetry_cell_setting' value 'Triclinic' changed to 'triclinic'
according to '/home/saulius/struct/CIF-dictionaries/cif_core.dic'
dictionary named 'cif_core.dic' version 2.4.1 from 2010-06-29.

Automatic conversion script
Id: cif_fix_enum 1555 2011-01-17 13:19:09Z saulius 
;
_cod_database_code 7015470

loop_
_symmetry_equiv_pos_as_xyz
'x, y, z'
'-x, -y, -z'

loop_
_atom_site_label
_atom_site_type_symbol
_atom_site_fract_x
_atom_site_fract_y
_atom_site_fract_z
_atom_site_U_iso_or_equiv
_atom_site_adp_type
_atom_site_occupancy
_atom_site_symmetry_multiplicity
_atom_site_calc_flag
_atom_site_refinement_flags
_atom_site_disorder_assembly
_atom_site_disorder_group
Co1 Co 0.78611(4) 0.39075(3) 0.16921(3) 0.02686(13) Uani 1 1 d . . .
Co2 Co 0.72976(3) 0.73858(3) 0.22547(2) 0.02291(12) Uani 1 1 d . . .
Co3 Co 1.12698(4) 0.67443(3) 0.30333(3) 0.02488(13) Uani 1 1 d . . .
C1 C 0.7774(3) 0.2723(3) 0.1468(2) 0.0312(8) Uani 1 1 d . . .
C2 C 0.9388(3) 0.3098(2) 0.2021(2) 0.0296(7) Uani 1 1 d . . .
C3 C 0.7430(3) 0.3428(3) 0.2839(2) 0.0372(8) Uani 1 1 d . . .
C4 C 0.7876(3) 0.5131(3) 0.19027(19) 0.0262(7) Uani 1 1 d . . .
C5 C 1.2769(3) 0.6578(3) 0.3230(2) 0.0330(8) Uani 1 1 d . . .
C6 C 1.1898(3) 0.5295(3) 0.3067(2) 0.0337(8) Uani 1 1 d . . .
C7 C 1.1491(3) 0.7161(3) 0.1845(2) 0.0321(8) Uani 1 1 d . . .
C8 C 0.9815(3) 0.6856(2) 0.28128(18) 0.0247(7) Uani 1 1 d . . .
C9 C 0.9246(3) 0.4198(3) 0.0075(2) 0.0313(8) Uani 1 1 d . . .
H9 H 0.9891 0.3691 0.0387 0.038 Uiso 1 1 calc R . .
C10 C 0.9374(3) 0.4676(3) -0.0792(2) 0.0371(8) Uani 1 1 d . . .
H10 H 1.0092 0.4481 -0.1051 0.045 Uiso 1 1 calc R . .
C11 C 0.8442(3) 0.5433(3) -0.1265(2) 0.0376(8) Uani 1 1 d . . .
H11 H 0.8526 0.5769 -0.1842 0.045 Uiso 1 1 calc R . .
C12 C 0.7349(3) 0.5703(3) -0.0870(2) 0.0319(8) Uani 1 1 d . . .
C13 C 0.6302(3) 0.6467(3) -0.1293(2) 0.0385(9) Uani 1 1 d . . .
H13 H 0.6319 0.6842 -0.1869 0.046 Uiso 1 1 calc R . .
C14 C 0.5293(3) 0.6651(3) -0.0869(2) 0.0376(9) Uani 1 1 d . . .
H14 H 0.4627 0.7142 -0.1161 0.045 Uiso 1 1 calc R . .
C15 C 0.5227(3) 0.6103(2) 0.0025(2) 0.0305(8) Uani 1 1 d . . .
C16 C 0.4207(3) 0.6240(3) 0.0513(2) 0.0369(9) Uani 1 1 d . . .
H16 H 0.3508 0.6715 0.0260 0.044 Uiso 1 1 calc R . .
C17 C 0.4260(3) 0.5665(3) 0.1360(2) 0.0380(9) Uani 1 1 d . . .
H17 H 0.3593 0.5743 0.1685 0.046 Uiso 1 1 calc R . .
C18 C 0.5304(3) 0.4965(3) 0.1738(2) 0.0350(8) Uani 1 1 d . . .
H18 H 0.5322 0.4594 0.2318 0.042 Uiso 1 1 calc R . .
C19 C 0.6242(3) 0.5364(2) 0.0453(2) 0.0276(7) Uani 1 1 d . . .
C20 C 0.7303(3) 0.5164(2) 0.0005(2) 0.0265(7) Uani 1 1 d . . .
C21 C 0.8723(3) 0.8138(3) 0.0642(2) 0.0341(8) Uani 1 1 d . . .
H21 H 0.9288 0.7949 0.1026 0.041 Uiso 1 1 calc R . .
C22 C 0.8967(3) 0.8450(3) -0.0240(2) 0.0411(9) Uani 1 1 d . . .
H22 H 0.9676 0.8468 -0.0430 0.049 Uiso 1 1 calc R . .
C23 C 0.8151(3) 0.8727(3) -0.0810(2) 0.0403(9) Uani 1 1 d . . .
H23 H 0.8304 0.8920 -0.1396 0.048 Uiso 1 1 calc R . .
C24 C 0.7075(3) 0.8722(2) -0.0512(2) 0.0331(8) Uani 1 1 d . . .
C25 C 0.6156(4) 0.9036(3) -0.1061(2) 0.0441(10) Uani 1 1 d . . .
H25 H 0.6266 0.9239 -0.1652 0.053 Uiso 1 1 calc R . .
C26 C 0.5133(4) 0.9043(3) -0.0738(2) 0.0440(10) Uani 1 1 d . . .
H26 H 0.4543 0.9274 -0.1113 0.053 Uiso 1 1 calc R . .
C27 C 0.4928(3) 0.8703(3) 0.0168(2) 0.0358(8) Uani 1 1 d . . .
C28 C 0.3892(3) 0.8672(3) 0.0540(3) 0.0434(10) Uani 1 1 d . . .
H28 H 0.3272 0.8900 0.0196 0.052 Uiso 1 1 calc R . .
C29 C 0.3794(3) 0.8307(3) 0.1407(2) 0.0407(9) Uani 1 1 d . . .
H29 H 0.3111 0.8278 0.1659 0.049 Uiso 1 1 calc R . .
C30 C 0.4737(3) 0.7976(3) 0.1917(2) 0.0349(8) Uani 1 1 d . . .
H30 H 0.4662 0.7723 0.2509 0.042 Uiso 1 1 calc R . .
C31 C 0.5833(3) 0.8366(2) 0.0729(2) 0.0272(7) Uani 1 1 d . . .
C32 C 0.6908(3) 0.8394(2) 0.0382(2) 0.0280(7) Uani 1 1 d . . .
C33 C 0.6454(3) 0.5903(3) 0.3814(2) 0.0318(8) Uani 1 1 d . . .
H33 H 0.6565 0.5482 0.3457 0.038 Uiso 1 1 calc R . .
C34 C 0.6124(3) 0.5546(3) 0.4664(2) 0.0360(8) Uani 1 1 d . . .
H34 H 0.6016 0.4907 0.4862 0.043 Uiso 1 1 calc R . .
C35 C 0.5962(3) 0.6149(3) 0.5202(2) 0.0384(9) Uani 1 1 d . . .
H35 H 0.5745 0.5923 0.5771 0.046 Uiso 1 1 calc R . .
C36 C 0.6127(3) 0.7117(3) 0.4883(2) 0.0338(8) Uani 1 1 d . . .
C37 C 0.6002(3) 0.7794(3) 0.5397(2) 0.0467(10) Uani 1 1 d . . .
H37 H 0.5800 0.7597 0.5973 0.056 Uiso 1 1 calc R . .
C38 C 0.6173(3) 0.8710(3) 0.5062(2) 0.0457(10) Uani 1 1 d . . .
H38 H 0.6097 0.9126 0.5415 0.055 Uiso 1 1 calc R . .
C39 C 0.6467(3) 0.9059(3) 0.4181(2) 0.0356(8) Uani 1 1 d . . .
C40 C 0.6639(3) 1.0012(3) 0.3793(3) 0.0449(10) Uani 1 1 d . . .
H40 H 0.6554 1.0466 0.4114 0.054 Uiso 1 1 calc R . .
C41 C 0.6932(3) 1.0272(3) 0.2944(3) 0.0441(9) Uani 1 1 d . . .
H41 H 0.7041 1.0905 0.2682 0.053 Uiso 1 1 calc R . .
C42 C 0.7065(3) 0.9575(2) 0.2471(2) 0.0332(8) Uani 1 1 d . . .
H42 H 0.7290 0.9748 0.1899 0.040 Uiso 1 1 calc R . .
C43 C 0.6593(3) 0.8414(2) 0.3654(2) 0.0275(7) Uani 1 1 d . . .
C44 C 0.6437(3) 0.7421(2) 0.40162(19) 0.0269(7) Uani 1 1 d . . .
C45 C 1.1085(3) 0.5504(3) 0.4871(2) 0.0304(7) Uani 1 1 d . . .
H45 H 1.1444 0.4874 0.4714 0.037 Uiso 1 1 calc R . .
C46 C 1.0743(3) 0.5435(3) 0.5720(2) 0.0361(8) Uani 1 1 d . . .
H46 H 1.0878 0.4766 0.6118 0.043 Uiso 1 1 calc R . .
C47 C 1.0212(3) 0.6338(3) 0.5974(2) 0.0396(9) Uani 1 1 d . . .
H47 H 0.9993 0.6292 0.6544 0.048 Uiso 1 1 calc R . .
C48 C 1.0001(3) 0.7348(3) 0.5358(2) 0.0349(8) Uani 1 1 d . . .
C49 C 0.9420(3) 0.8359(3) 0.5534(2) 0.0471(10) Uani 1 1 d . . .
H49 H 0.9150 0.8373 0.6086 0.057 Uiso 1 1 calc R . .
C50 C 0.9257(3) 0.9294(3) 0.4909(2) 0.0458(10) Uani 1 1 d . . .
H50 H 0.8884 0.9938 0.5041 0.055 Uiso 1 1 calc R . .
C51 C 0.9647(3) 0.9308(3) 0.4053(2) 0.0348(8) Uani 1 1 d . . .
C52 C 0.9524(3) 1.0242(3) 0.3378(2) 0.0426(9) Uani 1 1 d . . .
H52 H 0.9173 1.0912 0.3471 0.051 Uiso 1 1 calc R . .
C53 C 0.9928(3) 1.0156(3) 0.2576(2) 0.0403(9) Uani 1 1 d . . .
H53 H 0.9857 1.0769 0.2125 0.048 Uiso 1 1 calc R . .
C54 C 1.0443(3) 0.9153(3) 0.2438(2) 0.0351(8) Uani 1 1 d . . .
H54 H 1.0693 0.9113 0.1887 0.042 Uiso 1 1 calc R . .
C55 C 1.0199(3) 0.8333(2) 0.3862(2) 0.0274(7) Uani 1 1 d . . .
C56 C 1.0378(3) 0.7345(2) 0.4520(2) 0.0275(7) Uani 1 1 d . . .
C57 C 0.6826(6) 0.0619(5) 0.6439(3) 0.118(3) Uani 1 1 d . . .
H57A H 0.6248 0.0448 0.6289 0.177 Uiso 1 1 calc R . .
H57B H 0.6612 0.0812 0.6963 0.177 Uiso 1 1 calc R . .
H57C H 0.7537 0.0006 0.6514 0.177 Uiso 1 1 calc R . .
C58 C 0.6966(5) 0.1638(4) 0.5662(3) 0.0864(19) Uani 1 1 d . . .
H58A H 0.6370 0.2311 0.5707 0.104 Uiso 1 1 calc R . .
H58B H 0.7699 0.1661 0.5696 0.104 Uiso 1 1 calc R . .
N1 N 0.7703(3) 0.2030(2) 0.13123(19) 0.0433(8) Uani 1 1 d . . .
N2 N 1.0326(3) 0.2626(2) 0.22070(18) 0.0403(7) Uani 1 1 d . . .
N3 N 0.7156(3) 0.3131(3) 0.3538(2) 0.0600(10) Uani 1 1 d . . .
N4 N 0.7778(2) 0.5925(2) 0.19906(16) 0.0298(6) Uani 1 1 d . . .
N5 N 1.3685(3) 0.6429(3) 0.3348(2) 0.0505(9) Uani 1 1 d . . .
N6 N 1.2279(3) 0.4392(2) 0.31211(19) 0.0494(9) Uani 1 1 d . . .
N7 N 1.1567(3) 0.7480(3) 0.11075(19) 0.0475(8) Uani 1 1 d . . .
N8 N 0.8929(2) 0.6939(2) 0.26720(16) 0.0268(6) Uani 1 1 d . . .
N9 N 0.8244(2) 0.44342(19) 0.04760(16) 0.0262(6) Uani 1 1 d . . .
N10 N 0.6284(2) 0.48058(19) 0.12979(17) 0.0284(6) Uani 1 1 d . . .
N11 N 0.7734(2) 0.8098(2) 0.09548(16) 0.0276(6) Uani 1 1 d . . .
N12 N 0.5731(2) 0.80056(19) 0.15914(16) 0.0277(6) Uani 1 1 d . . .
N13 N 0.6618(2) 0.68070(19) 0.34858(16) 0.0249(6) Uani 1 1 d . . .
N14 N 0.6884(2) 0.86768(19) 0.28048(16) 0.0262(6) Uani 1 1 d . . .
N15 N 1.0919(2) 0.64382(19) 0.42706(15) 0.0238(6) Uani 1 1 d . . .
N16 N 1.0590(2) 0.8250(2) 0.30674(16) 0.0264(6) Uani 1 1 d . . .
O1W O 0.8835(4) 0.0388(3) 0.0481(3) 0.0984(16) Uani 1 1 d . . .
H1A H 0.855(6) 0.074(5) 0.083(4) 0.148 Uiso 1 1 d . . .
H1B H 0.899(7) 0.066(6) 0.005(4) 0.148 Uiso 1 1 d . . .
O3 O 0.6885(4) 0.1482(3) 0.4936(3) 0.1025(13) Uani 1 1 d D . .
H3 H 0.698(6) 0.227(4) 0.446(4) 0.154 Uiso 1 1 d D . .
O2W O 0.2548(6) 0.2171(5) 0.2951(4) 0.184(2) Uani 1 1 d . . .

loop_
_atom_site_aniso_label
_atom_site_aniso_U_11
_atom_site_aniso_U_22
_atom_site_aniso_U_33
_atom_site_aniso_U_23
_atom_site_aniso_U_13
_atom_site_aniso_U_12
Co1 0.0271(3) 0.0241(2) 0.0284(2) -0.00908(18) -0.00080(19) -0.0080(2)
Co2 0.0202(2) 0.0230(2) 0.0237(2) -0.00406(17) -0.00366(17) -0.00781(18)
Co3 0.0195(2) 0.0289(2) 0.0238(2) -0.00553(18) -0.00353(17) -0.00772(19)
C1 0.0280(19) 0.0271(18) 0.0322(19) -0.0066(15) -0.0042(15) -0.0054(15)
C2 0.034(2) 0.0249(17) 0.0285(18) -0.0095(14) -0.0025(15) -0.0082(16)
C3 0.035(2) 0.0312(19) 0.042(2) -0.0121(16) -0.0016(17) -0.0079(17)
C4 0.0241(18) 0.0291(18) 0.0224(16) -0.0061(14) -0.0013(13) -0.0083(14)
C5 0.033(2) 0.037(2) 0.0252(18) -0.0012(15) -0.0055(15) -0.0144(17)
C6 0.030(2) 0.039(2) 0.0260(18) -0.0102(15) -0.0076(15) -0.0061(17)
C7 0.0169(17) 0.038(2) 0.035(2) -0.0090(16) 0.0001(15) -0.0060(15)
C8 0.0261(19) 0.0211(16) 0.0212(16) -0.0043(13) -0.0011(13) -0.0051(14)
C9 0.0298(19) 0.0309(18) 0.0340(19) -0.0139(15) -0.0004(15) -0.0094(15)
C10 0.031(2) 0.049(2) 0.039(2) -0.0209(17) 0.0065(16) -0.0186(18)
C11 0.046(2) 0.046(2) 0.0293(19) -0.0120(16) 0.0012(17) -0.0255(19)
C12 0.036(2) 0.0297(18) 0.0348(19) -0.0113(15) -0.0041(16) -0.0153(16)
C13 0.047(2) 0.032(2) 0.035(2) -0.0014(15) -0.0135(17) -0.0162(18)
C14 0.037(2) 0.0286(19) 0.044(2) -0.0078(16) -0.0143(17) -0.0078(16)
C15 0.0295(19) 0.0219(17) 0.044(2) -0.0142(15) -0.0055(16) -0.0085(15)
C16 0.0279(19) 0.0290(19) 0.056(2) -0.0217(17) -0.0075(17) -0.0042(16)
C17 0.0258(19) 0.037(2) 0.054(2) -0.0231(18) 0.0037(17) -0.0089(16)
C18 0.033(2) 0.035(2) 0.038(2) -0.0166(16) 0.0052(16) -0.0114(16)
C19 0.0287(18) 0.0218(17) 0.0366(19) -0.0140(14) -0.0032(15) -0.0089(14)
C20 0.0285(18) 0.0228(16) 0.0325(18) -0.0125(14) -0.0036(14) -0.0099(14)
C21 0.032(2) 0.0345(19) 0.0323(19) -0.0071(15) 0.0009(15) -0.0120(16)
C22 0.039(2) 0.037(2) 0.041(2) -0.0084(16) 0.0092(17) -0.0145(18)
C23 0.055(3) 0.033(2) 0.0262(18) -0.0082(15) 0.0056(17) -0.0122(18)
C24 0.046(2) 0.0202(17) 0.0278(18) -0.0066(14) -0.0047(16) -0.0074(16)
C25 0.064(3) 0.035(2) 0.0277(19) -0.0057(16) -0.0137(19) -0.012(2)
C26 0.056(3) 0.033(2) 0.041(2) -0.0043(17) -0.027(2) -0.0119(19)
C27 0.039(2) 0.0220(17) 0.046(2) -0.0094(15) -0.0172(17) -0.0068(16)
C28 0.036(2) 0.0283(19) 0.065(3) -0.0078(18) -0.027(2) -0.0076(17)
C29 0.027(2) 0.0295(19) 0.062(3) -0.0062(17) -0.0088(18) -0.0103(16)
C30 0.029(2) 0.0287(19) 0.042(2) -0.0015(15) -0.0057(16) -0.0120(16)
C31 0.0320(19) 0.0167(16) 0.0315(18) -0.0075(13) -0.0086(15) -0.0054(14)
C32 0.0324(19) 0.0191(16) 0.0295(17) -0.0071(13) -0.0035(15) -0.0065(14)
C33 0.0270(18) 0.0329(19) 0.0357(19) -0.0072(15) -0.0017(15) -0.0137(16)
C34 0.030(2) 0.035(2) 0.037(2) 0.0020(16) -0.0044(16) -0.0148(16)
C35 0.028(2) 0.046(2) 0.0278(18) 0.0014(16) -0.0008(15) -0.0104(17)
C36 0.0265(19) 0.038(2) 0.0277(18) -0.0069(15) -0.0022(15) -0.0059(16)
C37 0.046(2) 0.057(3) 0.0282(19) -0.0151(18) 0.0002(17) -0.010(2)
C38 0.051(3) 0.047(2) 0.039(2) -0.0234(18) -0.0019(18) -0.011(2)
C39 0.033(2) 0.034(2) 0.039(2) -0.0165(16) -0.0067(16) -0.0067(16)
C40 0.043(2) 0.037(2) 0.063(3) -0.0255(19) -0.005(2) -0.0145(19)
C41 0.043(2) 0.030(2) 0.061(3) -0.0089(18) -0.010(2) -0.0157(18)
C42 0.0297(19) 0.0284(18) 0.038(2) -0.0021(15) -0.0084(15) -0.0115(15)
C43 0.0191(17) 0.0286(17) 0.0303(18) -0.0084(14) -0.0038(14) -0.0040(14)
C44 0.0181(16) 0.0295(17) 0.0284(17) -0.0069(14) -0.0034(13) -0.0052(14)
C45 0.0242(18) 0.0277(18) 0.0342(19) -0.0032(14) -0.0081(15) -0.0073(15)
C46 0.035(2) 0.036(2) 0.0286(19) 0.0048(15) -0.0080(15) -0.0143(17)
C47 0.042(2) 0.053(2) 0.0232(18) -0.0061(16) -0.0012(16) -0.0214(19)
C48 0.036(2) 0.041(2) 0.0283(18) -0.0082(15) -0.0033(15) -0.0161(17)
C49 0.052(3) 0.056(3) 0.035(2) -0.0266(19) 0.0048(18) -0.015(2)
C50 0.045(2) 0.043(2) 0.051(2) -0.0236(19) 0.0008(19) -0.0118(19)
C51 0.034(2) 0.0316(19) 0.040(2) -0.0122(15) -0.0084(16) -0.0096(16)
C52 0.041(2) 0.031(2) 0.055(2) -0.0112(17) -0.0075(19) -0.0116(17)
C53 0.037(2) 0.0277(19) 0.048(2) 0.0026(16) -0.0103(18) -0.0119(17)
C54 0.034(2) 0.035(2) 0.0317(19) 0.0001(15) -0.0059(15) -0.0150(17)
C55 0.0241(17) 0.0278(17) 0.0303(18) -0.0059(14) -0.0070(14) -0.0101(14)
C56 0.0224(17) 0.0328(18) 0.0287(17) -0.0076(14) -0.0058(14) -0.0114(15)
C57 0.135(6) 0.088(4) 0.071(4) -0.022(3) 0.017(4) 0.006(4)
C58 0.094(4) 0.067(3) 0.100(4) -0.052(3) -0.055(3) 0.005(3)
N1 0.048(2) 0.0310(17) 0.053(2) -0.0123(15) -0.0102(16) -0.0140(15)
N2 0.040(2) 0.0414(18) 0.0332(17) -0.0126(14) -0.0073(14) -0.0060(16)
N3 0.070(3) 0.065(2) 0.0337(19) -0.0040(17) 0.0048(18) -0.025(2)
N4 0.0303(16) 0.0298(16) 0.0292(15) -0.0109(12) -0.0008(12) -0.0099(13)
N5 0.034(2) 0.063(2) 0.047(2) 0.0073(16) -0.0122(15) -0.0253(17)
N6 0.056(2) 0.038(2) 0.0416(19) -0.0166(15) -0.0170(16) 0.0025(17)
N7 0.0310(18) 0.065(2) 0.0317(18) -0.0091(16) -0.0005(14) -0.0079(16)
N8 0.0231(15) 0.0268(15) 0.0280(15) -0.0036(11) -0.0055(12) -0.0091(12)
N9 0.0261(15) 0.0222(14) 0.0301(15) -0.0104(11) -0.0024(12) -0.0066(12)
N10 0.0261(15) 0.0226(14) 0.0355(16) -0.0115(12) 0.0000(12) -0.0064(12)
N11 0.0254(15) 0.0259(14) 0.0269(14) -0.0048(11) -0.0034(12) -0.0069(12)
N12 0.0249(15) 0.0218(14) 0.0331(15) -0.0041(11) -0.0064(12) -0.0072(12)
N13 0.0215(14) 0.0233(14) 0.0272(14) -0.0045(11) -0.0031(11) -0.0074(11)
N14 0.0223(14) 0.0245(14) 0.0288(15) -0.0044(11) -0.0045(12) -0.0075(12)
N15 0.0180(14) 0.0252(14) 0.0253(14) -0.0045(11) -0.0046(11) -0.0066(11)
N16 0.0210(14) 0.0281(15) 0.0263(14) -0.0025(11) -0.0040(11) -0.0090(12)
O1W 0.104(3) 0.083(3) 0.101(3) -0.058(3) -0.019(3) -0.001(2)
O3 0.139(4) 0.079(3) 0.088(3) -0.027(2) 0.013(3) -0.043(3)
O2W 0.174(6) 0.203(6) 0.177(5) -0.054(4) 0.000(4) -0.080(5)

loop_
_atom_type_symbol
_atom_type_description
_atom_type_scat_dispersion_real
_atom_type_scat_dispersion_imag
_atom_type_scat_source
C C 0.0033 0.0016 'International Tables Vol C Tables 4.2.6.8 and 6.1.1.4'
H H 0.0000 0.0000 'International Tables Vol C Tables 4.2.6.8 and 6.1.1.4'
N N 0.0061 0.0033 'International Tables Vol C Tables 4.2.6.8 and 6.1.1.4'
O O 0.0106 0.0060 'International Tables Vol C Tables 4.2.6.8 and 6.1.1.4'
Co Co 0.3494 0.9721 'International Tables Vol C Tables 4.2.6.8 and 6.1.1.4'

loop_
_geom_angle_atom_site_label_1
_geom_angle_atom_site_label_2
_geom_angle_atom_site_label_3
_geom_angle
_geom_angle_site_symmetry_1
_geom_angle_site_symmetry_3
_geom_angle_publ_flag
C2 Co1 C3 88.39(14) . . ?
C2 Co1 C1 90.99(14) . . ?
C3 Co1 C1 90.15(14) . . ?
C2 Co1 C4 91.68(13) . . ?
C3 Co1 C4 89.85(14) . . ?
C1 Co1 C4 177.32(14) . . ?
C2 Co1 N9 94.01(12) . . ?
C3 Co1 N9 177.56(13) . . ?
C1 Co1 N9 89.36(12) . . ?
C4 Co1 N9 90.53(11) . . ?
C2 Co1 N10 177.10(13) . . ?
C3 Co1 N10 94.21(13) . . ?
C1 Co1 N10 90.29(12) . . ?
C4 Co1 N10 87.04(12) . . ?
N9 Co1 N10 83.40(11) . . ?
N8 Co2 N4 91.28(10) . . ?
N8 Co2 N13 96.22(10) . . ?
N4 Co2 N13 92.11(10) . . ?
N8 Co2 N12 168.75(10) . . ?
N4 Co2 N12 90.04(10) . . ?
N13 Co2 N12 94.89(10) . . ?
N8 Co2 N11 91.62(10) . . ?
N4 Co2 N11 89.98(10) . . ?
N13 Co2 N11 171.83(10) . . ?
N12 Co2 N11 77.21(10) . . ?
N8 Co2 N14 83.30(10) . . ?
N4 Co2 N14 167.79(10) . . ?
N13 Co2 N14 77.68(9) . . ?
N12 Co2 N14 97.41(9) . . ?
N11 Co2 N14 101.07(9) . . ?
C7 Co3 C6 91.01(14) . . ?
C7 Co3 C8 87.21(13) . . ?
C6 Co3 C8 90.16(13) . . ?
C7 Co3 C5 91.54(14) . . ?
C6 Co3 C5 87.39(15) . . ?
C8 Co3 C5 177.24(14) . . ?
C7 Co3 N15 174.62(12) . . ?
C6 Co3 N15 93.81(12) . . ?
C8 Co3 N15 90.39(11) . . ?
C5 Co3 N15 91.06(12) . . ?
C7 Co3 N16 92.20(13) . . ?
C6 Co3 N16 176.79(12) . . ?
C8 Co3 N16 89.84(11) . . ?
C5 Co3 N16 92.67(13) . . ?
N15 Co3 N16 82.98(10) . . ?
N1 C1 Co1 178.0(3) . . ?
N2 C2 Co1 178.2(3) . . ?
N3 C3 Co1 179.0(4) . . ?
N4 C4 Co1 173.0(3) . . ?
N5 C5 Co3 176.9(3) . . ?
N6 C6 Co3 177.5(3) . . ?
N7 C7 Co3 175.6(3) . . ?
N8 C8 Co3 179.0(3) . . ?
N9 C9 C10 122.8(3) . . ?
C11 C10 C9 119.9(3) . . ?
C10 C11 C12 119.6(3) . . ?
C20 C12 C11 116.3(3) . . ?
C20 C12 C13 118.3(3) . . ?
C11 C12 C13 125.4(3) . . ?
C14 C13 C12 121.2(3) . . ?
C13 C14 C15 121.4(3) . . ?
C19 C15 C16 116.7(3) . . ?
C19 C15 C14 118.3(3) . . ?
C16 C15 C14 124.9(3) . . ?
C17 C16 C15 119.2(3) . . ?
C16 C17 C18 120.3(3) . . ?
N10 C18 C17 122.3(3) . . ?
N10 C19 C15 123.5(3) . . ?
N10 C19 C20 116.3(3) . . ?
C15 C19 C20 120.2(3) . . ?
N9 C20 C12 123.5(3) . . ?
N9 C20 C19 116.0(3) . . ?
C12 C20 C19 120.5(3) . . ?
N11 C21 C22 123.6(3) . . ?
C23 C22 C21 118.9(4) . . ?
C22 C23 C24 119.8(3) . . ?
C23 C24 C32 117.2(3) . . ?
C23 C24 C25 123.7(3) . . ?
C32 C24 C25 119.0(3) . . ?
C26 C25 C24 121.2(3) . . ?
C25 C26 C27 121.8(3) . . ?
C28 C27 C31 117.4(3) . . ?
C28 C27 C26 124.4(3) . . ?
C31 C27 C26 118.3(3) . . ?
C29 C28 C27 119.9(3) . . ?
C28 C29 C30 119.2(3) . . ?
N12 C30 C29 122.9(3) . . ?
N12 C31 C27 122.5(3) . . ?
N12 C31 C32 117.8(3) . . ?
C27 C31 C32 119.7(3) . . ?
N11 C32 C24 122.9(3) . . ?
N11 C32 C31 117.0(3) . . ?
C24 C32 C31 120.1(3) . . ?
N13 C33 C34 123.7(3) . . ?
C35 C34 C33 119.1(3) . . ?
C34 C35 C36 119.3(3) . . ?
C44 C36 C35 117.6(3) . . ?
C44 C36 C37 118.8(3) . . ?
C35 C36 C37 123.6(3) . . ?
C38 C37 C36 121.3(3) . . ?
C37 C38 C39 121.7(3) . . ?
C40 C39 C43 117.1(3) . . ?
C40 C39 C38 124.3(3) . . ?
C43 C39 C38 118.6(3) . . ?
C41 C40 C39 120.0(3) . . ?
C40 C41 C42 119.3(3) . . ?
N14 C42 C41 122.9(3) . . ?
N14 C43 C39 122.8(3) . . ?
N14 C43 C44 117.5(3) . . ?
C39 C43 C44 119.7(3) . . ?
N13 C44 C36 122.9(3) . . ?
N13 C44 C43 117.2(3) . . ?
C36 C44 C43 119.8(3) . . ?
N15 C45 C46 122.6(3) . . ?
C47 C46 C45 120.5(3) . . ?
C46 C47 C48 118.9(3) . . ?
C56 C48 C47 116.9(3) . . ?
C56 C48 C49 118.6(3) . . ?
C47 C48 C49 124.6(3) . . ?
C50 C49 C48 121.1(3) . . ?
C49 C50 C51 121.3(3) . . ?
C55 C51 C52 116.9(3) . . ?
C55 C51 C50 118.7(3) . . ?
C52 C51 C50 124.4(3) . . ?
C53 C52 C51 119.1(3) . . ?
C52 C53 C54 120.2(3) . . ?
N16 C54 C53 122.2(3) . . ?
N16 C55 C51 123.9(3) . . ?
N16 C55 C56 115.9(3) . . ?
C51 C55 C56 120.2(3) . . ?
N15 C56 C48 124.0(3) . . ?
N15 C56 C55 115.9(3) . . ?
C48 C56 C55 120.1(3) . . ?
O3 C58 C57 106.6(4) . . ?
C4 N4 Co2 169.1(3) . . ?
C8 N8 Co2 168.6(2) . . ?
C9 N9 C20 117.9(3) . . ?
C9 N9 Co1 130.0(2) . . ?
C20 N9 Co1 112.1(2) . . ?
C18 N10 C19 118.0(3) . . ?
C18 N10 Co1 129.9(2) . . ?
C19 N10 Co1 112.1(2) . . ?
C21 N11 C32 117.4(3) . . ?
C21 N11 Co2 128.8(2) . . ?
C32 N11 Co2 113.0(2) . . ?
C30 N12 C31 118.1(3) . . ?
C30 N12 Co2 127.9(2) . . ?
C31 N12 Co2 113.7(2) . . ?
C33 N13 C44 117.3(3) . . ?
C33 N13 Co2 128.7(2) . . ?
C44 N13 Co2 113.7(2) . . ?
C42 N14 C43 117.9(3) . . ?
C42 N14 Co2 128.2(2) . . ?
C43 N14 Co2 112.74(19) . . ?
C45 N15 C56 117.2(3) . . ?
C45 N15 Co3 130.1(2) . . ?
C56 N15 Co3 112.7(2) . . ?
C54 N16 C55 117.7(3) . . ?
C54 N16 Co3 129.9(2) . . ?
C55 N16 Co3 112.45(19) . . ?

loop_
_geom_bond_atom_site_label_1
_geom_bond_atom_site_label_2
_geom_bond_distance
_geom_bond_site_symmetry_2
_geom_bond_publ_flag
Co1 C2 1.878(4) . ?
Co1 C3 1.878(4) . ?
Co1 C1 1.900(3) . ?
Co1 C4 1.903(3) . ?
Co1 N9 1.968(3) . ?
Co1 N10 1.971(3) . ?
Co2 N8 2.080(3) . ?
Co2 N4 2.097(3) . ?
Co2 N13 2.138(3) . ?
Co2 N12 2.142(3) . ?
Co2 N11 2.158(3) . ?
Co2 N14 2.159(3) . ?
Co3 C7 1.870(3) . ?
Co3 C6 1.876(4) . ?
Co3 C8 1.894(3) . ?
Co3 C5 1.910(4) . ?
Co3 N15 1.968(2) . ?
Co3 N16 1.981(3) . ?
C1 N1 1.145(4) . ?
C2 N2 1.144(4) . ?
C3 N3 1.149(4) . ?
C4 N4 1.147(4) . ?
C5 N5 1.145(4) . ?
C6 N6 1.155(4) . ?
C7 N7 1.157(4) . ?
C8 N8 1.150(4) . ?
C9 N9 1.326(4) . ?
C9 C10 1.389(4) . ?
C10 C11 1.368(5) . ?
C11 C12 1.416(5) . ?
C12 C20 1.403(4) . ?
C12 C13 1.434(5) . ?
C13 C14 1.350(5) . ?
C14 C15 1.436(5) . ?
C15 C19 1.403(4) . ?
C15 C16 1.413(5) . ?
C16 C17 1.367(5) . ?
C17 C18 1.388(5) . ?
C18 N10 1.332(4) . ?
C19 N10 1.358(4) . ?
C19 C20 1.422(4) . ?
C20 N9 1.365(4) . ?
C21 N11 1.321(4) . ?
C21 C22 1.405(5) . ?
C22 C23 1.361(5) . ?
C23 C24 1.406(5) . ?
C24 C32 1.408(4) . ?
C24 C25 1.425(5) . ?
C25 C26 1.347(6) . ?
C26 C27 1.436(5) . ?
C27 C28 1.399(5) . ?
C27 C31 1.417(4) . ?
C28 C29 1.359(5) . ?
C29 C30 1.403(5) . ?
C30 N12 1.329(4) . ?
C31 N12 1.353(4) . ?
C31 C32 1.433(5) . ?
C32 N11 1.365(4) . ?
C33 N13 1.326(4) . ?
C33 C34 1.396(5) . ?
C34 C35 1.368(5) . ?
C35 C36 1.409(5) . ?
C36 C44 1.403(4) . ?
C36 C37 1.431(5) . ?
C37 C38 1.347(5) . ?
C38 C39 1.424(5) . ?
C39 C40 1.403(5) . ?
C39 C43 1.412(4) . ?
C40 C41 1.367(5) . ?
C41 C42 1.399(5) . ?
C42 N14 1.330(4) . ?
C43 N14 1.366(4) . ?
C43 C44 1.440(4) . ?
C44 N13 1.365(4) . ?
C45 N15 1.335(4) . ?
C45 C46 1.390(4) . ?
C46 C47 1.363(5) . ?
C47 C48 1.415(5) . ?
C48 C56 1.397(4) . ?
C48 C49 1.432(5) . ?
C49 C50 1.355(5) . ?
C50 C51 1.424(5) . ?
C51 C55 1.398(4) . ?
C51 C52 1.401(5) . ?
C52 C53 1.373(5) . ?
C53 C54 1.391(5) . ?
C54 N16 1.331(4) . ?
C55 N16 1.358(4) . ?
C55 C56 1.428(4) . ?
C56 N15 1.362(4) . ?
C57 C58 1.657(7) . ?
C58 O3 1.313(5) . ?

loop_
_geom_torsion_atom_site_label_1
_geom_torsion_atom_site_label_2
_geom_torsion_atom_site_label_3
_geom_torsion_atom_site_label_4
_geom_torsion
_geom_torsion_site_symmetry_1
_geom_torsion_site_symmetry_2
_geom_torsion_site_symmetry_3
_geom_torsion_site_symmetry_4
_geom_torsion_publ_flag
C2 Co1 C1 N1 -141(10) . . . . ?
C3 Co1 C1 N1 131(10) . . . . ?
C4 Co1 C1 N1 41(12) . . . . ?
N9 Co1 C1 N1 -47(10) . . . . ?
N10 Co1 C1 N1 37(10) . . . . ?
C3 Co1 C2 N2 -142(10) . . . . ?
C1 Co1 C2 N2 128(10) . . . . ?
C4 Co1 C2 N2 -52(10) . . . . ?
N9 Co1 C2 N2 38(10) . . . . ?
N10 Co1 C2 N2 11(12) . . . . ?
C2 Co1 C3 N3 -129(23) . . . . ?
C1 Co1 C3 N3 -38(23) . . . . ?
C4 Co1 C3 N3 139(23) . . . . ?
N9 Co1 C3 N3 40(25) . . . . ?
N10 Co1 C3 N3 52(23) . . . . ?
C2 Co1 C4 N4 171(2) . . . . ?
C3 Co1 C4 N4 -101(2) . . . . ?
C1 Co1 C4 N4 -11(5) . . . . ?
N9 Co1 C4 N4 77(2) . . . . ?
N10 Co1 C4 N4 -7(2) . . . . ?
C7 Co3 C5 N5 -90(6) . . . . ?
C6 Co3 C5 N5 0(6) . . . . ?
C8 Co3 C5 N5 -27(7) . . . . ?
N15 Co3 C5 N5 94(6) . . . . ?
N16 Co3 C5 N5 177(100) . . . . ?
C7 Co3 C6 N6 178(100) . . . . ?
C8 Co3 C6 N6 -95(7) . . . . ?
C5 Co3 C6 N6 86(7) . . . . ?
N15 Co3 C6 N6 -5(7) . . . . ?
N16 Co3 C6 N6 -5(9) . . . . ?
C6 Co3 C7 N7 150(4) . . . . ?
C8 Co3 C7 N7 59(4) . . . . ?
C5 Co3 C7 N7 -123(4) . . . . ?
N15 Co3 C7 N7 -4(5) . . . . ?
N16 Co3 C7 N7 -30(4) . . . . ?
C7 Co3 C8 N8 -56(18) . . . . ?
C6 Co3 C8 N8 -147(18) . . . . ?
C5 Co3 C8 N8 -119(18) . . . . ?
N15 Co3 C8 N8 120(18) . . . . ?
N16 Co3 C8 N8 37(18) . . . . ?
N9 C9 C10 C11 0.7(5) . . . . ?
C9 C10 C11 C12 -1.7(5) . . . . ?
C10 C11 C12 C20 0.6(5) . . . . ?
C10 C11 C12 C13 -178.9(3) . . . . ?
C20 C12 C13 C14 -1.4(5) . . . . ?
C11 C12 C13 C14 178.1(3) . . . . ?
C12 C13 C14 C15 1.0(5) . . . . ?
C13 C14 C15 C19 0.0(5) . . . . ?
C13 C14 C15 C16 -179.3(3) . . . . ?
C19 C15 C16 C17 0.5(4) . . . . ?
C14 C15 C16 C17 179.7(3) . . . . ?
C15 C16 C17 C18 0.7(5) . . . . ?
C16 C17 C18 N10 -1.4(5) . . . . ?
C16 C15 C19 N10 -1.2(4) . . . . ?
C14 C15 C19 N10 179.5(3) . . . . ?
C16 C15 C19 C20 178.8(3) . . . . ?
C14 C15 C19 C20 -0.5(4) . . . . ?
C11 C12 C20 N9 1.5(4) . . . . ?
C13 C12 C20 N9 -178.9(3) . . . . ?
C11 C12 C20 C19 -178.7(3) . . . . ?
C13 C12 C20 C19 0.8(4) . . . . ?
N10 C19 C20 N9 -0.2(4) . . . . ?
C15 C19 C20 N9 179.9(3) . . . . ?
N10 C19 C20 C12 -179.9(3) . . . . ?
C15 C19 C20 C12 0.1(4) . . . . ?
N11 C21 C22 C23 -0.1(5) . . . . ?
C21 C22 C23 C24 1.5(5) . . . . ?
C22 C23 C24 C32 -1.7(5) . . . . ?
C22 C23 C24 C25 177.7(3) . . . . ?
C23 C24 C25 C26 -178.1(3) . . . . ?
C32 C24 C25 C26 1.3(5) . . . . ?
C24 C25 C26 C27 -2.1(5) . . . . ?
C25 C26 C27 C28 -178.7(3) . . . . ?
C25 C26 C27 C31 0.8(5) . . . . ?
C31 C27 C28 C29 -1.3(5) . . . . ?
C26 C27 C28 C29 178.1(3) . . . . ?
C27 C28 C29 C30 0.6(5) . . . . ?
C28 C29 C30 N12 0.4(5) . . . . ?
C28 C27 C31 N12 1.3(5) . . . . ?
C26 C27 C31 N12 -178.2(3) . . . . ?
C28 C27 C31 C32 -179.2(3) . . . . ?
C26 C27 C31 C32 1.3(4) . . . . ?
C23 C24 C32 N11 0.6(4) . . . . ?
C25 C24 C32 N11 -178.9(3) . . . . ?
C23 C24 C32 C31 -179.8(3) . . . . ?
C25 C24 C32 C31 0.8(4) . . . . ?
N12 C31 C32 N11 -2.9(4) . . . . ?
C27 C31 C32 N11 177.6(3) . . . . ?
N12 C31 C32 C24 177.5(3) . . . . ?
C27 C31 C32 C24 -2.0(4) . . . . ?
N13 C33 C34 C35 -0.4(5) . . . . ?
C33 C34 C35 C36 0.3(5) . . . . ?
C34 C35 C36 C44 0.9(5) . . . . ?
C34 C35 C36 C37 -178.6(3) . . . . ?
C44 C36 C37 C38 0.3(5) . . . . ?
C35 C36 C37 C38 179.8(4) . . . . ?
C36 C37 C38 C39 1.0(6) . . . . ?
C37 C38 C39 C40 179.1(4) . . . . ?
C37 C38 C39 C43 -0.8(6) . . . . ?
C43 C39 C40 C41 -0.9(5) . . . . ?
C38 C39 C40 C41 179.3(4) . . . . ?
C39 C40 C41 C42 -0.5(5) . . . . ?
C40 C41 C42 N14 2.2(5) . . . . ?
C40 C39 C43 N14 0.9(5) . . . . ?
C38 C39 C43 N14 -179.3(3) . . . . ?
C40 C39 C43 C44 179.4(3) . . . . ?
C38 C39 C43 C44 -0.7(5) . . . . ?
C35 C36 C44 N13 -2.1(5) . . . . ?
C37 C36 C44 N13 177.4(3) . . . . ?
C35 C36 C44 C43 178.7(3) . . . . ?
C37 C36 C44 C43 -1.8(5) . . . . ?
N14 C43 C44 N13 1.4(4) . . . . ?
C39 C43 C44 N13 -177.2(3) . . . . ?
N14 C43 C44 C36 -179.4(3) . . . . ?
C39 C43 C44 C36 2.0(5) . . . . ?
N15 C45 C46 C47 0.1(5) . . . . ?
C45 C46 C47 C48 0.9(5) . . . . ?
C46 C47 C48 C56 -1.2(5) . . . . ?
C46 C47 C48 C49 177.9(3) . . . . ?
C56 C48 C49 C50 -1.4(6) . . . . ?
C47 C48 C49 C50 179.5(4) . . . . ?
C48 C49 C50 C51 0.6(6) . . . . ?
C49 C50 C51 C55 0.5(5) . . . . ?
C49 C50 C51 C52 -179.0(4) . . . . ?
C55 C51 C52 C53 1.0(5) . . . . ?
C50 C51 C52 C53 -179.6(3) . . . . ?
C51 C52 C53 C54 0.6(5) . . . . ?
C52 C53 C54 N16 -1.7(5) . . . . ?
C52 C51 C55 N16 -1.6(5) . . . . ?
C50 C51 C55 N16 178.9(3) . . . . ?
C52 C51 C55 C56 178.7(3) . . . . ?
C50 C51 C55 C56 -0.8(5) . . . . ?
C47 C48 C56 N15 0.6(5) . . . . ?
C49 C48 C56 N15 -178.6(3) . . . . ?
C47 C48 C56 C55 -179.8(3) . . . . ?
C49 C48 C56 C55 1.0(5) . . . . ?
N16 C55 C56 N15 0.0(4) . . . . ?
C51 C55 C56 N15 179.7(3) . . . . ?
N16 C55 C56 C48 -179.7(3) . . . . ?
C51 C55 C56 C48 0.0(5) . . . . ?
Co1 C4 N4 Co2 52(3) . . . . ?
N8 Co2 N4 C4 138.4(13) . . . . ?
N13 Co2 N4 C4 42.1(14) . . . . ?
N12 Co2 N4 C4 -52.8(14) . . . . ?
N11 Co2 N4 C4 -130.0(14) . . . . ?
N14 Co2 N4 C4 75.0(15) . . . . ?
Co3 C8 N8 Co2 5(19) . . . . ?
N4 Co2 N8 C8 130.5(13) . . . . ?
N13 Co2 N8 C8 -137.3(13) . . . . ?
N12 Co2 N8 C8 33.8(16) . . . . ?
N11 Co2 N8 C8 40.5(13) . . . . ?
N14 Co2 N8 C8 -60.5(13) . . . . ?
C10 C9 N9 C20 1.3(4) . . . . ?
C10 C9 N9 Co1 -177.6(2) . . . . ?
C12 C20 N9 C9 -2.5(4) . . . . ?
C19 C20 N9 C9 177.8(3) . . . . ?
C12 C20 N9 Co1 176.7(2) . . . . ?
C19 C20 N9 Co1 -3.1(3) . . . . ?
C2 Co1 N9 C9 4.1(3) . . . . ?
C3 Co1 N9 C9 -165(3) . . . . ?
C1 Co1 N9 C9 -86.8(3) . . . . ?
C4 Co1 N9 C9 95.9(3) . . . . ?
N10 Co1 N9 C9 -177.2(3) . . . . ?
C2 Co1 N9 C20 -174.9(2) . . . . ?
C3 Co1 N9 C20 16(3) . . . . ?
C1 Co1 N9 C20 94.2(2) . . . . ?
C4 Co1 N9 C20 -83.1(2) . . . . ?
N10 Co1 N9 C20 3.83(19) . . . . ?
C17 C18 N10 C19 0.8(5) . . . . ?
C17 C18 N10 Co1 177.5(2) . . . . ?
C15 C19 N10 C18 0.5(4) . . . . ?
C20 C19 N10 C18 -179.4(3) . . . . ?
C15 C19 N10 Co1 -176.7(2) . . . . ?
C20 C19 N10 Co1 3.4(3) . . . . ?
C2 Co1 N10 C18 -154(2) . . . . ?
C3 Co1 N10 C18 -0.3(3) . . . . ?
C1 Co1 N10 C18 89.9(3) . . . . ?
C4 Co1 N10 C18 -89.9(3) . . . . ?
N9 Co1 N10 C18 179.2(3) . . . . ?
C2 Co1 N10 C19 23(2) . . . . ?
C3 Co1 N10 C19 176.6(2) . . . . ?
C1 Co1 N10 C19 -93.2(2) . . . . ?
C4 Co1 N10 C19 86.9(2) . . . . ?
N9 Co1 N10 C19 -3.9(2) . . . . ?
C22 C21 N11 C32 -1.0(5) . . . . ?
C22 C21 N11 Co2 168.1(2) . . . . ?
C24 C32 N11 C21 0.7(4) . . . . ?
C31 C32 N11 C21 -178.9(3) . . . . ?
C24 C32 N11 Co2 -170.0(2) . . . . ?
C31 C32 N11 Co2 10.3(3) . . . . ?
N8 Co2 N11 C21 1.7(3) . . . . ?
N4 Co2 N11 C21 -89.6(3) . . . . ?
N13 Co2 N11 C21 165.5(6) . . . . ?
N12 Co2 N11 C21 -179.6(3) . . . . ?
N14 Co2 N11 C21 85.2(3) . . . . ?
N8 Co2 N11 C32 171.2(2) . . . . ?
N4 Co2 N11 C32 79.9(2) . . . . ?
N13 Co2 N11 C32 -25.0(8) . . . . ?
N12 Co2 N11 C32 -10.2(2) . . . . ?
N14 Co2 N11 C32 -105.3(2) . . . . ?
C29 C30 N12 C31 -0.5(5) . . . . ?
C29 C30 N12 Co2 -173.1(2) . . . . ?
C27 C31 N12 C30 -0.4(4) . . . . ?
C32 C31 N12 C30 -179.8(3) . . . . ?
C27 C31 N12 Co2 173.2(2) . . . . ?
C32 C31 N12 Co2 -6.2(3) . . . . ?
N8 Co2 N12 C30 -171.6(4) . . . . ?
N4 Co2 N12 C30 91.6(3) . . . . ?
N13 Co2 N12 C30 -0.5(3) . . . . ?
N11 Co2 N12 C30 -178.4(3) . . . . ?
N14 Co2 N12 C30 -78.7(3) . . . . ?
N8 Co2 N12 C31 15.5(6) . . . . ?
N4 Co2 N12 C31 -81.2(2) . . . . ?
N13 Co2 N12 C31 -173.4(2) . . . . ?
N11 Co2 N12 C31 8.73(19) . . . . ?
N14 Co2 N12 C31 108.5(2) . . . . ?
C34 C33 N13 C44 -0.8(5) . . . . ?
C34 C33 N13 Co2 172.4(2) . . . . ?
C36 C44 N13 C33 2.1(4) . . . . ?
C43 C44 N13 C33 -178.7(3) . . . . ?
C36 C44 N13 Co2 -172.1(2) . . . . ?
C43 C44 N13 Co2 7.1(3) . . . . ?
N8 Co2 N13 C33 -100.5(3) . . . . ?
N4 Co2 N13 C33 -9.0(3) . . . . ?
N12 Co2 N13 C33 81.2(3) . . . . ?
N11 Co2 N13 C33 95.8(7) . . . . ?
N14 Co2 N13 C33 177.8(3) . . . . ?
N8 Co2 N13 C44 72.9(2) . . . . ?
N4 Co2 N13 C44 164.4(2) . . . . ?
N12 Co2 N13 C44 -105.4(2) . . . . ?
N11 Co2 N13 C44 -90.8(7) . . . . ?
N14 Co2 N13 C44 -8.8(2) . . . . ?
C41 C42 N14 C43 -2.2(5) . . . . ?
C41 C42 N14 Co2 -169.2(2) . . . . ?
C39 C43 N14 C42 0.7(4) . . . . ?
C44 C43 N14 C42 -177.9(3) . . . . ?
C39 C43 N14 Co2 169.6(2) . . . . ?
C44 C43 N14 Co2 -9.0(3) . . . . ?
N8 Co2 N14 C42 79.1(3) . . . . ?
N4 Co2 N14 C42 143.2(4) . . . . ?
N13 Co2 N14 C42 177.0(3) . . . . ?
N12 Co2 N14 C42 -89.6(3) . . . . ?
N11 Co2 N14 C42 -11.3(3) . . . . ?
N8 Co2 N14 C43 -88.4(2) . . . . ?
N4 Co2 N14 C43 -24.3(6) . . . . ?
N13 Co2 N14 C43 9.5(2) . . . . ?
N12 Co2 N14 C43 102.9(2) . . . . ?
N11 Co2 N14 C43 -178.7(2) . . . . ?
C46 C45 N15 C56 -0.8(4) . . . . ?
C46 C45 N15 Co3 -177.5(2) . . . . ?
C48 C56 N15 C45 0.4(4) . . . . ?
C55 C56 N15 C45 -179.2(3) . . . . ?
C48 C56 N15 Co3 177.7(3) . . . . ?
C55 C56 N15 Co3 -2.0(3) . . . . ?
C7 Co3 N15 C45 152.9(13) . . . . ?
C6 Co3 N15 C45 -0.8(3) . . . . ?
C8 Co3 N15 C45 89.4(3) . . . . ?
C5 Co3 N15 C45 -88.2(3) . . . . ?
N16 Co3 N15 C45 179.2(3) . . . . ?
C7 Co3 N15 C56 -23.9(14) . . . . ?
C6 Co3 N15 C56 -177.6(2) . . . . ?
C8 Co3 N15 C56 -87.4(2) . . . . ?
C5 Co3 N15 C56 95.0(2) . . . . ?
N16 Co3 N15 C56 2.4(2) . . . . ?
C53 C54 N16 C55 1.1(5) . . . . ?
C53 C54 N16 Co3 179.0(2) . . . . ?
C51 C55 N16 C54 0.5(5) . . . . ?
C56 C55 N16 C54 -179.7(3) . . . . ?
C51 C55 N16 Co3 -177.7(3) . . . . ?
C56 C55 N16 Co3 2.0(3) . . . . ?
C7 Co3 N16 C54 -2.8(3) . . . . ?
C6 Co3 N16 C54 180(100) . . . . ?
C8 Co3 N16 C54 -90.0(3) . . . . ?
C5 Co3 N16 C54 88.9(3) . . . . ?
N15 Co3 N16 C54 179.6(3) . . . . ?
C7 Co3 N16 C55 175.2(2) . . . . ?
C6 Co3 N16 C55 -2(2) . . . . ?
C8 Co3 N16 C55 88.0(2) . . . . ?
C5 Co3 N16 C55 -93.1(2) . . . . ?
N15 Co3 N16 C55 -2.4(2) . . . . ?
